data_4342533
loop_
_publ_author_name
'Kumar, Girijesh'
'Kumar, Gulshan'
'Gupta, Rajeev'

_publ_section_title
;
 Manganese- and cobalt-based coordination networks as promising
 heterogeneous catalysts for olefin epoxidation reactions.
;
_journal_issue 6
_journal_name_full 'Inorganic chemistry'
_journal_page_first 2603
_journal_page_last 2615
_journal_paper_doi 10.1021/ic502772k
_journal_volume 54
_journal_year 2015
_chemical_formula_moiety '2(C42 H22 Co3 N6 O16), Co O6, 22(O)'
_chemical_formula_sum 'C84 H44 Co7 N12 O60'
_chemical_formula_weight 2593.82
_chemical_name_systematic
;
 ?
;
_space_group_IT_number 14
_symmetry_cell_setting monoclinic
_symmetry_space_group_name_Hall '-P 2yn'
_symmetry_space_group_name_H-M 'P 1 21/n 1'
_atom_sites_solution_hydrogens geom
_atom_sites_solution_primary direct
_atom_sites_solution_secondary difmap
_audit_creation_method SHELXL-97
_cell_angle_alpha 90.000(5)
_cell_angle_beta 104.578(5)
_cell_angle_gamma 90.000(5)
_cell_formula_units_Z 2
_cell_length_a 16.166(5)
_cell_length_b 20.191(5)
_cell_length_c 17.628(5)
_cell_measurement_reflns_used 14053
_cell_measurement_temperature 298(2)
_cell_volume 5569(3)
_computing_cell_refinement 'X-calibur S SAINT'
_computing_data_collection 'X-calibur S oxford'
_computing_data_reduction 'X-calibur S SAINT'
_computing_molecular_graphics 'Oxford SHELXTL'
_computing_publication_material 'Oxford SHELXTL'
_computing_structure_refinement 'SHELXL-97 (Sheldrick, 1997)'
_computing_structure_solution 'SHELXS-97 (Sheldrick, 1990)'
_diffrn_ambient_temperature 298(2)
_diffrn_measured_fraction_theta_full 0.980
_diffrn_measured_fraction_theta_max 0.980
_diffrn_measurement_device_type 'Xcalibur, Sapphire3'
_diffrn_measurement_method '\w scans'
_diffrn_radiation_monochromator graphite
_diffrn_radiation_source 'fine-focus sealed tube'
_diffrn_radiation_type MoK\a
_diffrn_radiation_wavelength 0.71073
_diffrn_reflns_av_R_equivalents 0.1298
_diffrn_reflns_av_sigmaI/netI 0.0982
_diffrn_reflns_limit_h_max 19
_diffrn_reflns_limit_h_min -13
_diffrn_reflns_limit_k_max 24
_diffrn_reflns_limit_k_min -24
_diffrn_reflns_limit_l_max 20
_diffrn_reflns_limit_l_min -20
_diffrn_reflns_number 44265
_diffrn_reflns_theta_full 25.00
_diffrn_reflns_theta_max 25.00
_diffrn_reflns_theta_min 3.06
_exptl_absorpt_coefficient_mu 1.122
_exptl_absorpt_correction_type none
_exptl_crystal_colour green
_exptl_crystal_density_diffrn 1.547
_exptl_crystal_density_method 'not measured'
_exptl_crystal_description block
_exptl_crystal_F_000 2602
_exptl_crystal_size_max 0.30
_exptl_crystal_size_mid 0.18
_exptl_crystal_size_min 0.12
_refine_diff_density_max 1.120
_refine_diff_density_min -0.831
_refine_diff_density_rms 0.123
_refine_ls_extinction_method none
_refine_ls_goodness_of_fit_ref 1.133
_refine_ls_hydrogen_treatment constr
_refine_ls_matrix_type full
_refine_ls_number_parameters 736
_refine_ls_number_reflns 9605
_refine_ls_number_restraints 0
_refine_ls_restrained_S_all 1.133
_refine_ls_R_factor_all 0.1270
_refine_ls_R_factor_gt 0.1081
_refine_ls_shift/su_max 0.000
_refine_ls_shift/su_mean 0.000
_refine_ls_structure_factor_coef Fsqd
_refine_ls_weighting_details 'calc w=1/[\s^2^(Fo^2^)+(0.0723P)^2^+38.8129P] where P=(Fo^2^+2Fc^2^)/3'
_refine_ls_weighting_scheme calc
_refine_ls_wR_factor_gt 0.2314
_refine_ls_wR_factor_ref 0.2438
_reflns_number_gt 7803
_reflns_number_total 9605
_reflns_threshold_expression >2sigma(I)
_cod_data_source_file ic502772k_si_005.cif
_cod_data_source_block 6
_cod_depositor_comments 'Adding full bibliography for 4342532--4342535.cif.'
_cod_original_sg_symbol_Hall '-P 2yn '
_cod_original_sg_symbol_H-M 'P 21/n '
_cod_database_code 4342533

loop_
_symmetry_equiv_pos_as_xyz
'x, y, z'
'-x+1/2, y+1/2, -z+1/2'
'-x, -y, -z'
'x-1/2, -y-1/2, z-1/2'

loop_
_atom_site_label
_atom_site_type_symbol
_atom_site_fract_x
_atom_site_fract_y
_atom_site_fract_z
_atom_site_U_iso_or_equiv
_atom_site_adp_type
_atom_site_occupancy
_atom_site_symmetry_multiplicity
_atom_site_calc_flag
_atom_site_refinement_flags
C1 C 0.2209(5) 0.3082(5) 0.2887(5) 0.035(2) Uani 1 1 d .
C2 C 0.2135(5) 0.3333(5) 0.3669(4) 0.037(2) Uani 1 1 d .
C3 C 0.1702(6) 0.3928(5) 0.3720(5) 0.049(3) Uani 1 1 d .
H3 H 0.1479 0.4179 0.3273 0.058 Uiso 1 1 calc R
C4 C 0.1611(9) 0.4136(5) 0.4434(6) 0.064(3) Uani 1 1 d .
H4 H 0.1313 0.4524 0.4471 0.077 Uiso 1 1 calc R
C5 C 0.1962(7) 0.3768(5) 0.5104(5) 0.048(2) Uani 1 1 d .
H5 H 0.1894 0.3909 0.5586 0.058 Uiso 1 1 calc R
C6 C 0.2403(5) 0.3207(4) 0.5062(4) 0.0305(18) Uani 1 1 d .
C7 C 0.2490(5) 0.2978(5) 0.4346(5) 0.0334(19) Uani 1 1 d .
H7 H 0.2786 0.2587 0.4319 0.040 Uiso 1 1 calc R
C8 C 0.3558(5) 0.2840(4) 0.6109(4) 0.0254(17) Uani 1 1 d .
C9 C 0.3784(5) 0.2343(4) 0.6757(4) 0.0286(18) Uani 1 1 d .
C10 C 0.4594(6) 0.2199(5) 0.7220(5) 0.042(2) Uani 1 1 d .
H10 H 0.5066 0.2449 0.7188 0.050 Uiso 1 1 calc R
C11 C 0.4672(6) 0.1666(5) 0.7737(6) 0.052(3) Uani 1 1 d .
H11 H 0.5207 0.1565 0.8060 0.062 Uiso 1 1 calc R
C12 C 0.3968(6) 0.1281(5) 0.7781(6) 0.056(3) Uani 1 1 d .
H12 H 0.4024 0.0923 0.8121 0.067 Uiso 1 1 calc R
C13 C 0.3182(5) 0.1455(4) 0.7298(5) 0.036(2) Uani 1 1 d .
C14 C 0.2341(5) 0.1104(4) 0.7213(5) 0.036(2) Uani 1 1 d .
C15 C 0.5896(5) 0.3917(4) 0.1476(5) 0.0310(18) Uani 1 1 d .
C16 C 0.5737(6) 0.4535(4) 0.1113(5) 0.038(2) Uani 1 1 d .
H16 H 0.6181 0.4771 0.0991 0.045 Uiso 1 1 calc R
C17 C 0.4926(6) 0.4795(4) 0.0936(5) 0.039(2) Uani 1 1 d .
H17 H 0.4832 0.5219 0.0725 0.046 Uiso 1 1 calc R
C18 C 0.4246(5) 0.4437(4) 0.1068(5) 0.038(2) Uani 1 1 d .
H18 H 0.3696 0.4610 0.0929 0.046 Uiso 1 1 calc R
C19 C 0.4397(5) 0.3811(4) 0.1412(4) 0.0250(16) Uani 1 1 d .
C20 C 0.5214(5) 0.3559(4) 0.1613(5) 0.0301(18) Uani 1 1 d .
H20 H 0.5311 0.3143 0.1845 0.036 Uiso 1 1 calc R
C21 C 0.3672(5) 0.3407(4) 0.1542(5) 0.0287(18) Uani 1 1 d .
C22 C 0.2051(6) 0.2864(4) 0.9581(5) 0.035(2) Uani 1 1 d .
C23 C 0.2228(5) 0.3095(4) 0.8825(4) 0.0262(17) Uani 1 1 d .
C24 C 0.2748(5) 0.3644(5) 0.8846(5) 0.037(2) Uani 1 1 d .
H24 H 0.2985 0.3852 0.9321 0.044 Uiso 1 1 calc R
C25 C 0.2915(7) 0.3883(5) 0.8168(5) 0.048(3) Uani 1 1 d .
H25 H 0.3270 0.4248 0.8189 0.057 Uiso 1 1 calc R
C26 C 0.2554(6) 0.3578(4) 0.7450(5) 0.040(2) Uani 1 1 d .
H26 H 0.2684 0.3729 0.6995 0.048 Uiso 1 1 calc R
C27 C 0.1998(5) 0.3045(4) 0.7421(4) 0.0255(17) Uani 1 1 d .
C28 C 0.1866(5) 0.2791(4) 0.8107(5) 0.0278(17) Uani 1 1 d .
H28 H 0.1532 0.2414 0.8091 0.033 Uiso 1 1 calc R
C29 C 0.0819(5) 0.3001(4) 0.6302(5) 0.0314(19) Uani 1 1 d .
C30 C 0.0476(5) 0.2683(4) 0.5531(5) 0.0327(19) Uani 1 1 d .
C31 C -0.0304(6) 0.2771(5) 0.5011(6) 0.043(2) Uani 1 1 d .
H31 H -0.0701 0.3063 0.5124 0.052 Uiso 1 1 calc R
C32 C -0.0491(6) 0.2415(6) 0.4316(6) 0.056(3) Uani 1 1 d .
H32 H -0.1016 0.2472 0.3957 0.067 Uiso 1 1 calc R
C33 C 0.0089(6) 0.1982(6) 0.4154(6) 0.052(3) Uani 1 1 d .
H33 H -0.0041 0.1743 0.3688 0.063 Uiso 1 1 calc R
C34 C 0.0875(5) 0.1900(5) 0.4691(5) 0.039(2) Uani 1 1 d .
C35 C 0.1594(6) 0.1471(5) 0.4641(6) 0.047(2) Uani 1 1 d .
C36 C 0.2940(6) 0.1058(5) 0.5354(5) 0.040(2) Uani 1 1 d .
C37 C 0.2843(6) 0.0379(5) 0.5373(7) 0.051(3) Uani 1 1 d .
H37 H 0.2298 0.0205 0.5317 0.061 Uiso 1 1 calc R
C38 C 0.3503(7) -0.0038(5) 0.5469(7) 0.054(3) Uani 1 1 d .
H38 H 0.3406 -0.0492 0.5435 0.064 Uiso 1 1 calc R
C39 C 0.4354(6) 0.0209(5) 0.5623(6) 0.043(2) Uani 1 1 d .
H39 H 0.4820 -0.0077 0.5738 0.051 Uiso 1 1 calc R
C40 C 0.4469(5) 0.0891(4) 0.5595(5) 0.0308(18) Uani 1 1 d .
C41 C 0.3765(5) 0.1315(4) 0.5443(5) 0.0328(19) Uani 1 1 d .
H41 H 0.3844 0.1768 0.5402 0.039 Uiso 1 1 calc R
C42 C 0.5357(5) 0.1183(4) 0.5780(4) 0.0291(18) Uani 1 1 d .
N1 N 0.2719(4) 0.2795(3) 0.5747(4) 0.0263(15) Uani 1 1 d .
N2 N 0.3111(4) 0.1960(3) 0.6814(4) 0.0261(15) Uani 1 1 d .
N3 N 0.1725(4) 0.1368(3) 0.6648(4) 0.0281(15) Uani 1 1 d .
N4 N 0.1581(4) 0.2760(3) 0.6678(4) 0.0268(15) Uani 1 1 d .
N5 N 0.1042(4) 0.2245(3) 0.5364(4) 0.0288(15) Uani 1 1 d .
N6 N 0.2234(4) 0.1502(4) 0.5271(4) 0.0362(18) Uani 1 1 d .
O1 O 0.4091(3) 0.3218(3) 0.5954(3) 0.0373(14) Uani 1 1 d .
O2 O 0.2289(5) 0.0619(4) 0.7650(5) 0.066(2) Uani 1 1 d .
O1W O 0.2640(5) 0.1288(4) 0.2635(6) 0.080(3) Uani 1 1 d .
O3 O 0.0407(4) 0.3454(3) 0.6537(4) 0.0470(16) Uani 1 1 d .
O2W O 0.4367(5) 0.1994(5) 0.3063(5) 0.087(3) Uani 1 1 d .
O4 O 0.1570(5) 0.1129(5) 0.4030(5) 0.089(3) Uani 1 1 d .
O3W O 0.3695(4) 0.1377(4) 0.1512(5) 0.065(2) Uani 1 1 d .
O5 O 0.1676(4) 0.3298(4) 0.2295(3) 0.0464(17) Uani 1 1 d .
O4W O -0.0849(5) 0.0437(4) 0.0576(4) 0.064(2) Uani 1 1 d .
O6 O 0.2796(4) 0.2673(4) 0.2900(4) 0.0533(19) Uani 1 1 d .
O5W O 0.0986(6) 0.0645(5) 0.0459(6) 0.087(3) Uani 1 1 d .
O7 O 0.3818(4) 0.2793(3) 0.1647(4) 0.0514(18) Uani 1 1 d .
O6W O 0.0478(7) -0.0666(5) 0.0934(5) 0.087(3) Uani 1 1 d .
O8 O 0.2989(3) 0.3691(3) 0.1547(3) 0.0367(14) Uani 1 1 d .
O7W O 0.0758(4) 0.1580(3) 0.1513(4) 0.0430(15) Uani 1 1 d .
O9 O 0.1954(5) 0.2264(3) 0.9674(4) 0.057(2) Uani 1 1 d .
O8W O 0.0699(5) 0.0673(4) 0.2632(4) 0.064(2) Uani 1 1 d .
O10 O 0.1996(4) 0.3311(3) 0.0062(3) 0.0409(15) Uani 1 1 d .
O9W O 0.3211(5) 0.4662(4) 0.2736(5) 0.069(2) Uani 1 1 d .
O11 O 0.0446(3) 0.3196(3) 0.0698(3) 0.0346(14) Uani 1 1 d .
O10W O -0.0953(7) 0.0050(8) 0.1999(5) 0.140(6) Uani 1 1 d .
O12 O 0.0996(3) 0.4182(3) 0.1013(3) 0.0338(13) Uani 1 1 d .
O11W O 0.2591(8) 0.0868(13) 0.0184(14) 0.292(16) Uani 1 1 d .
O13 O 0.2055(4) 0.2235(3) 0.1227(3) 0.0331(13) Uani 1 1 d .
O12W O 0.1329(7) 0.5164(5) 0.2165(8) 0.126(5) Uani 1 1 d .
O13W O 0.0370(11) 0.4172(11) -0.2150(13) 0.255(13) Uani 1 1 d .
O14W O -0.0184(9) 0.2280(7) -0.0527(6) 0.136(5) Uani 1 1 d .
O15W O 0.306(2) 0.059(3) -0.0859(13) 0.64(5) Uani 1 1 d .
O16W O -0.060(2) -0.1453(14) 0.1381(16) 0.41(2) Uani 1 1 d .
O17W O 0.456(3) -0.0220(11) -0.108(4) 0.66(5) Uani 1 1 d .
Co1 Co 0.32183(8) 0.20870(6) 0.21515(7) 0.0379(3) Uani 1 1 d .
Co Co 0.20720(7) 0.21074(5) 0.60916(6) 0.0231(3) Uani 1 1 d .
Co2 Co 0.17968(7) 0.32945(5) 0.11717(6) 0.0244(3) Uani 1 1 d .
Co3 Co 0.0000 0.0000 0.0000 0.0448(5) Uani 1 2 d S

loop_
_atom_site_aniso_label
_atom_site_aniso_U_11
_atom_site_aniso_U_22
_atom_site_aniso_U_33
_atom_site_aniso_U_23
_atom_site_aniso_U_13
_atom_site_aniso_U_12
C1 0.031(5) 0.058(6) 0.017(4) -0.001(4) 0.006(4) -0.008(4)
C2 0.035(5) 0.061(6) 0.014(4) 0.004(4) 0.003(3) -0.010(4)
C3 0.058(6) 0.055(6) 0.028(5) 0.011(5) 0.001(4) -0.001(5)
C4 0.104(10) 0.048(6) 0.036(6) 0.004(5) 0.010(6) 0.014(6)
C5 0.077(7) 0.048(6) 0.020(4) 0.000(4) 0.015(5) -0.006(5)
C6 0.030(4) 0.043(5) 0.014(4) 0.003(4) -0.003(3) -0.006(4)
C7 0.033(4) 0.046(5) 0.020(4) 0.000(4) 0.005(3) -0.004(4)
C8 0.031(4) 0.027(4) 0.019(4) -0.006(3) 0.009(3) -0.010(3)
C9 0.026(4) 0.036(4) 0.023(4) -0.004(4) 0.005(3) -0.010(4)
C10 0.031(5) 0.054(6) 0.037(5) 0.011(4) 0.003(4) -0.017(4)
C11 0.025(5) 0.067(7) 0.053(6) 0.029(5) -0.011(4) 0.002(5)
C12 0.037(5) 0.062(7) 0.067(7) 0.038(6) 0.009(5) -0.005(5)
C13 0.034(5) 0.043(5) 0.035(5) 0.008(4) 0.013(4) -0.009(4)
C14 0.030(4) 0.031(4) 0.050(5) 0.005(4) 0.016(4) -0.001(4)
C15 0.029(4) 0.029(4) 0.038(5) -0.007(4) 0.014(4) 0.002(4)
C16 0.040(5) 0.036(5) 0.044(5) 0.000(4) 0.022(4) -0.001(4)
C17 0.043(5) 0.030(4) 0.049(5) 0.007(4) 0.022(4) 0.010(4)
C18 0.029(4) 0.039(5) 0.044(5) 0.001(4) 0.002(4) 0.012(4)
C19 0.018(4) 0.031(4) 0.027(4) -0.007(3) 0.007(3) 0.001(3)
C20 0.027(4) 0.030(4) 0.035(4) 0.001(4) 0.011(4) 0.009(4)
C21 0.027(4) 0.035(5) 0.027(4) -0.003(4) 0.011(3) 0.001(4)
C22 0.045(5) 0.042(5) 0.017(4) 0.000(4) 0.007(4) -0.001(4)
C23 0.025(4) 0.034(4) 0.022(4) 0.000(3) 0.010(3) 0.005(3)
C24 0.037(5) 0.043(5) 0.030(4) -0.014(4) 0.008(4) -0.003(4)
C25 0.065(6) 0.047(5) 0.038(5) -0.012(4) 0.025(5) -0.034(5)
C26 0.056(6) 0.046(5) 0.021(4) -0.004(4) 0.015(4) -0.024(5)
C27 0.023(4) 0.035(4) 0.021(4) -0.002(3) 0.008(3) 0.001(3)
C28 0.027(4) 0.030(4) 0.029(4) 0.002(3) 0.011(3) 0.000(3)
C29 0.030(4) 0.036(5) 0.031(4) 0.003(4) 0.012(4) -0.006(4)
C30 0.032(4) 0.033(4) 0.034(5) -0.002(4) 0.010(4) -0.004(4)
C31 0.028(5) 0.052(6) 0.048(6) 0.009(5) 0.006(4) 0.006(4)
C32 0.032(5) 0.090(8) 0.037(5) -0.003(6) -0.005(4) -0.012(6)
C33 0.030(5) 0.088(8) 0.032(5) -0.016(5) -0.007(4) -0.013(5)
C34 0.031(5) 0.052(6) 0.035(5) -0.014(4) 0.011(4) -0.011(4)
C35 0.030(5) 0.065(6) 0.042(5) -0.025(5) 0.004(4) -0.016(5)
C36 0.038(5) 0.046(5) 0.037(5) -0.016(4) 0.010(4) -0.015(4)
C37 0.034(5) 0.042(5) 0.087(8) -0.028(5) 0.035(5) -0.023(4)
C38 0.055(6) 0.037(5) 0.080(8) -0.021(5) 0.037(6) -0.020(5)
C39 0.039(5) 0.041(5) 0.056(6) -0.013(5) 0.026(5) -0.004(4)
C40 0.022(4) 0.037(5) 0.033(4) -0.009(4) 0.008(3) -0.012(4)
C41 0.032(4) 0.037(5) 0.035(4) -0.017(4) 0.019(4) -0.007(4)
C42 0.029(4) 0.039(5) 0.022(4) -0.014(4) 0.013(3) -0.011(4)
N1 0.020(3) 0.041(4) 0.018(3) -0.002(3) 0.003(3) -0.011(3)
N2 0.014(3) 0.042(4) 0.021(3) -0.005(3) 0.002(3) -0.003(3)
N3 0.027(3) 0.023(3) 0.035(4) 0.005(3) 0.010(3) 0.000(3)
N4 0.023(3) 0.033(4) 0.024(3) -0.004(3) 0.006(3) -0.002(3)
N5 0.028(3) 0.038(4) 0.021(3) 0.003(3) 0.008(3) -0.007(3)
N6 0.023(3) 0.049(4) 0.037(4) -0.026(4) 0.010(3) -0.017(3)
O1 0.027(3) 0.043(3) 0.041(3) 0.003(3) 0.006(3) -0.017(3)
O2 0.053(4) 0.065(5) 0.077(5) 0.045(4) 0.012(4) -0.015(4)
O1W 0.056(5) 0.066(5) 0.115(7) 0.038(5) 0.018(5) -0.010(4)
O3 0.038(3) 0.049(4) 0.053(4) -0.015(3) 0.008(3) 0.006(3)
O2W 0.050(5) 0.100(7) 0.086(6) 0.012(5) -0.028(4) 0.022(5)
O4 0.051(4) 0.141(8) 0.068(5) -0.082(6) 0.003(4) -0.003(5)
O3W 0.044(4) 0.048(4) 0.103(6) -0.013(4) 0.017(4) 0.012(3)
O5 0.041(4) 0.078(5) 0.017(3) 0.006(3) 0.002(3) -0.001(3)
O4W 0.088(6) 0.051(4) 0.061(5) -0.007(4) 0.033(4) 0.007(4)
O6 0.046(4) 0.087(5) 0.027(3) 0.007(3) 0.010(3) 0.017(4)
O5W 0.075(6) 0.096(7) 0.097(7) -0.056(6) 0.036(5) -0.028(5)
O7 0.039(4) 0.042(4) 0.077(5) 0.005(4) 0.021(4) 0.001(3)
O6W 0.113(7) 0.081(6) 0.068(6) 0.022(5) 0.025(5) 0.010(6)
O8 0.021(3) 0.045(3) 0.043(3) -0.009(3) 0.007(3) 0.003(3)
O7W 0.031(3) 0.041(3) 0.055(4) 0.003(3) 0.006(3) 0.002(3)
O9 0.104(6) 0.035(4) 0.039(4) 0.001(3) 0.031(4) -0.012(4)
O8W 0.076(5) 0.069(5) 0.039(4) 0.008(4) 0.000(4) -0.025(4)
O10 0.066(4) 0.037(3) 0.024(3) -0.002(3) 0.020(3) 0.004(3)
O9W 0.079(6) 0.062(5) 0.065(5) -0.013(4) 0.017(4) -0.010(4)
O11 0.022(3) 0.037(3) 0.039(3) -0.001(3) -0.002(2) 0.006(3)
O10W 0.109(8) 0.269(17) 0.047(5) 0.006(8) 0.028(5) -0.079(10)
O12 0.022(3) 0.039(3) 0.039(3) 0.002(3) 0.007(2) -0.003(3)
O11W 0.076(9) 0.43(3) 0.34(3) -0.28(3) -0.007(12) 0.036(14)
O13 0.037(3) 0.030(3) 0.027(3) 0.003(2) -0.002(3) 0.010(3)
O12W 0.111(8) 0.082(7) 0.160(11) -0.043(7) -0.011(8) 0.002(6)
O13W 0.142(13) 0.30(3) 0.27(2) -0.17(2) -0.040(14) 0.059(15)
O14W 0.150(11) 0.168(12) 0.069(7) 0.007(7) -0.013(7) -0.072(10)
O15W 0.38(4) 1.35(13) 0.124(17) 0.29(4) -0.06(2) -0.37(6)
O16W 0.70(6) 0.31(3) 0.28(3) -0.05(2) 0.27(4) -0.32(4)
O17W 0.69(7) 0.096(16) 1.48(16) 0.03(4) 0.80(10) 0.00(3)
Co1 0.0284(6) 0.0398(7) 0.0420(7) 0.0094(6) 0.0025(5) 0.0034(5)
Co 0.0226(5) 0.0306(6) 0.0167(5) -0.0042(4) 0.0058(4) -0.0083(4)
Co2 0.0228(5) 0.0339(6) 0.0167(5) 0.0011(4) 0.0050(4) 0.0019(5)
Co3 0.0559(11) 0.0417(10) 0.0381(10) -0.0060(8) 0.0139(9) -0.0016(9)

loop_
_atom_type_symbol
_atom_type_description
_atom_type_scat_dispersion_real
_atom_type_scat_dispersion_imag
_atom_type_scat_source
C C 0.0033 0.0016 'International Tables Vol C Tables 4.2.6.8 and 6.1.1.4'
H H 0.0000 0.0000 'International Tables Vol C Tables 4.2.6.8 and 6.1.1.4'
N N 0.0061 0.0033 'International Tables Vol C Tables 4.2.6.8 and 6.1.1.4'
O O 0.0106 0.0060 'International Tables Vol C Tables 4.2.6.8 and 6.1.1.4'
Co Co 0.3494 0.9721 'International Tables Vol C Tables 4.2.6.8 and 6.1.1.4'

loop_
_geom_angle_atom_site_label_1
_geom_angle_atom_site_label_2
_geom_angle_atom_site_label_3
_geom_angle
_geom_angle_site_symmetry_1
_geom_angle_site_symmetry_3
O6 C1 O5 127.2(8) . .
O6 C1 C2 116.1(7) . .
O5 C1 C2 116.8(8) . .
C7 C2 C3 119.5(8) . .
C7 C2 C1 120.3(9) . .
C3 C2 C1 120.2(8) . .
C4 C3 C2 119.5(9) . .
C4 C3 H3 120.3 . .
C2 C3 H3 120.3 . .
C3 C4 C5 120.0(10) . .
C3 C4 H4 120.0 . .
C5 C4 H4 120.0 . .
C6 C5 C4 120.7(9) . .
C6 C5 H5 119.6 . .
C4 C5 H5 119.6 . .
C5 C6 C7 120.4(8) . .
C5 C6 N1 121.0(7) . .
C7 C6 N1 118.3(8) . .
C6 C7 C2 119.8(9) . .
C6 C7 H7 120.1 . .
C2 C7 H7 120.1 . .
O1 C8 N1 127.8(7) . .
O1 C8 C9 122.3(7) . .
N1 C8 C9 109.8(6) . .
N2 C9 C10 119.4(7) . .
N2 C9 C8 113.1(6) . .
C10 C9 C8 127.1(7) . .
C9 C10 C11 117.6(8) . .
C9 C10 H10 121.2 . .
C11 C10 H10 121.2 . .
C10 C11 C12 121.6(8) . .
C10 C11 H11 119.2 . .
C12 C11 H11 119.2 . .
C13 C12 C11 117.4(8) . .
C13 C12 H12 121.3 . .
C11 C12 H12 121.3 . .
N2 C13 C12 120.8(8) . .
N2 C13 C14 111.8(7) . .
C12 C13 C14 127.4(8) . .
O2 C14 N3 128.0(8) . .
O2 C14 C13 120.1(8) . .
N3 C14 C13 111.8(7) . .
C20 C15 C16 118.9(8) . .
C20 C15 N3 119.9(7) . 4_665
C16 C15 N3 121.0(7) . 4_665
C17 C16 C15 120.1(8) . .
C17 C16 H16 120.0 . .
C15 C16 H16 120.0 . .
C16 C17 C18 121.0(8) . .
C16 C17 H17 119.5 . .
C18 C17 H17 119.5 . .
C17 C18 C19 119.2(8) . .
C17 C18 H18 120.4 . .
C19 C18 H18 120.4 . .
C20 C19 C18 119.9(8) . .
C20 C19 C21 119.8(7) . .
C18 C19 C21 120.3(7) . .
C19 C20 C15 120.9(8) . .
C19 C20 H20 119.5 . .
C15 C20 H20 119.5 . .
O8 C21 O7 125.5(8) . .
O8 C21 C19 118.8(7) . .
O7 C21 C19 115.7(7) . .
O9 C22 O10 125.5(8) . 1_556
O9 C22 C23 118.7(8) . .
O10 C22 C23 115.8(8) 1_556 .
C24 C23 C28 119.3(7) . .
C24 C23 C22 118.2(7) . .
C28 C23 C22 122.5(7) . .
C25 C24 C23 120.5(8) . .
C25 C24 H24 119.8 . .
C23 C24 H24 119.8 . .
C24 C25 C26 120.2(8) . .
C24 C25 H25 119.9 . .
C26 C25 H25 119.9 . .
C27 C26 C25 119.5(8) . .
C27 C26 H26 120.2 . .
C25 C26 H26 120.2 . .
C28 C27 C26 119.6(7) . .
C28 C27 N4 120.7(7) . .
C26 C27 N4 119.7(7) . .
C27 C28 C23 120.7(7) . .
C27 C28 H28 119.7 . .
C23 C28 H28 119.7 . .
O3 C29 N4 126.8(8) . .
O3 C29 C30 120.7(8) . .
N4 C29 C30 112.5(7) . .
N5 C30 C31 119.8(8) . .
N5 C30 C29 111.4(7) . .
C31 C30 C29 128.8(8) . .
C30 C31 C32 118.8(9) . .
C30 C31 H31 120.6 . .
C32 C31 H31 120.6 . .
C33 C32 C31 120.6(9) . .
C33 C32 H32 119.7 . .
C31 C32 H32 119.7 . .
C32 C33 C34 119.5(9) . .
C32 C33 H33 120.3 . .
C34 C33 H33 120.3 . .
N5 C34 C33 119.1(9) . .
N5 C34 C35 111.9(7) . .
C33 C34 C35 129.0(8) . .
O4 C35 N6 126.3(9) . .
O4 C35 C34 120.9(8) . .
N6 C35 C34 112.7(8) . .
C37 C36 C41 118.3(9) . .
C37 C36 N6 122.2(8) . .
C41 C36 N6 119.4(8) . .
C38 C37 C36 122.5(8) . .
C38 C37 H37 118.8 . .
C36 C37 H37 118.8 . .
C37 C38 C39 120.4(9) . .
C37 C38 H38 119.8 . .
C39 C38 H38 119.8 . .
C40 C39 C38 118.1(9) . .
C40 C39 H39 120.9 . .
C38 C39 H39 120.9 . .
C39 C40 C41 120.3(8) . .
C39 C40 C42 120.5(8) . .
C41 C40 C42 119.1(7) . .
C40 C41 C36 120.1(8) . .
C40 C41 H41 120.0 . .
C36 C41 H41 120.0 . .
O12 C42 O11 120.5(7) 4_666 4_666
O12 C42 C40 120.2(7) 4_666 .
O11 C42 C40 119.3(7) 4_666 .
O12 C42 Co2 61.4(4) 4_666 4_666
O11 C42 Co2 59.3(4) 4_666 4_666
C40 C42 Co2 175.7(6) . 4_666
C8 N1 C6 117.2(6) . .
C8 N1 Co 117.4(5) . .
C6 N1 Co 124.8(5) . .
C13 N2 C9 123.2(7) . .
C13 N2 Co 118.9(5) . .
C9 N2 Co 117.5(5) . .
C14 N3 C15 119.0(7) . 4_566
C14 N3 Co 115.4(5) . .
C15 N3 Co 125.5(5) 4_566 .
C29 N4 C27 118.0(7) . .
C29 N4 Co 115.4(5) . .
C27 N4 Co 126.2(5) . .
C34 N5 C30 122.2(7) . .
C34 N5 Co 118.6(6) . .
C30 N5 Co 119.1(5) . .
C35 N6 C36 119.6(7) . .
C35 N6 Co 115.5(6) . .
C36 N6 Co 124.5(5) . .
C1 O5 Co2 126.4(6) . .
C1 O6 Co1 138.9(6) . .
C21 O7 Co1 130.9(6) . .
C21 O8 Co2 125.8(5) . .
C22 O10 Co2 133.0(6) 1_554 .
C42 O11 Co2 89.9(5) 4_565 .
C42 O12 Co2 88.5(5) 4_565 .
Co1 O13 Co2 106.7(2) . .
O6 Co1 O7 98.7(3) . .
O6 Co1 O3W 171.4(3) . .
O7 Co1 O3W 87.9(3) . .
O6 Co1 O2W 86.1(3) . .
O7 Co1 O2W 88.3(3) . .
O3W Co1 O2W 88.6(3) . .
O6 Co1 O1W 85.9(4) . .
O7 Co1 O1W 175.4(3) . .
O3W Co1 O1W 87.4(4) . .
O2W Co1 O1W 91.0(4) . .
O6 Co1 O13 92.2(2) . .
O7 Co1 O13 89.7(3) . .
O3W Co1 O13 93.3(3) . .
O2W Co1 O13 177.2(3) . .
O1W Co1 O13 91.1(3) . .
N5 Co N2 179.3(3) . .
N5 Co N1 98.0(3) . .
N2 Co N1 82.1(3) . .
N5 Co N3 98.1(3) . .
N2 Co N3 81.8(3) . .
N1 Co N3 163.9(3) . .
N5 Co N6 81.2(3) . .
N2 Co N6 98.1(3) . .
N1 Co N6 91.9(3) . .
N3 Co N6 90.2(3) . .
N5 Co N4 81.4(3) . .
N2 Co N4 99.3(3) . .
N1 Co N4 90.3(3) . .
N3 Co N4 92.5(3) . .
N6 Co N4 162.6(3) . .
O8 Co2 O5 89.9(2) . .
O8 Co2 O10 86.6(3) . .
O5 Co2 O10 176.5(3) . .
O8 Co2 O11 162.0(2) . .
O5 Co2 O11 92.4(2) . .
O10 Co2 O11 91.1(2) . .
O8 Co2 O13 102.5(2) . .
O5 Co2 O13 91.4(3) . .
O10 Co2 O13 89.1(2) . .
O11 Co2 O13 95.2(2) . .
O8 Co2 O12 101.6(2) . .
O5 Co2 O12 85.6(2) . .
O10 Co2 O12 95.4(2) . .
O11 Co2 O12 60.9(2) . .
O13 Co2 O12 155.7(2) . .
O8 Co2 C42 131.7(3) . 4_565
O5 Co2 C42 87.5(2) . 4_565
O10 Co2 C42 95.1(2) . 4_565
O11 Co2 C42 30.8(2) . 4_565
O13 Co2 C42 125.7(3) . 4_565
O12 Co2 C42 30.2(2) . 4_565
O5W Co3 O5W 180.0(7) 3 .
O5W Co3 O4W 94.6(3) 3 3
O5W Co3 O4W 85.4(3) . 3
O5W Co3 O4W 85.4(3) 3 .
O5W Co3 O4W 94.6(3) . .
O4W Co3 O4W 180.0(5) 3 .
O5W Co3 O6W 90.0(4) 3 3
O5W Co3 O6W 90.0(4) . 3
O4W Co3 O6W 92.6(3) 3 3
O4W Co3 O6W 87.4(3) . 3
O5W Co3 O6W 90.0(4) 3 .
O5W Co3 O6W 90.0(4) . .
O4W Co3 O6W 87.4(3) 3 .
O4W Co3 O6W 92.6(3) . .
O6W Co3 O6W 180.0(8) 3 .

loop_
_geom_bond_atom_site_label_1
_geom_bond_atom_site_label_2
_geom_bond_distance
_geom_bond_site_symmetry_2
C1 O6 1.253(11) .
C1 O5 1.253(10) .
C1 C2 1.502(11) .
C2 C7 1.386(12) .
C2 C3 1.405(14) .
C3 C4 1.370(14) .
C3 H3 0.9300 .
C4 C5 1.391(13) .
C4 H4 0.9300 .
C5 C6 1.350(13) .
C5 H5 0.9300 .
C6 C7 1.384(11) .
C6 N1 1.449(10) .
C7 H7 0.9300 .
C8 O1 1.231(9) .
C8 N1 1.349(10) .
C8 C9 1.495(11) .
C9 N2 1.359(10) .
C9 C10 1.388(12) .
C10 C11 1.395(13) .
C10 H10 0.9300 .
C11 C12 1.397(13) .
C11 H11 0.9300 .
C12 C13 1.385(13) .
C12 H12 0.9300 .
C13 N2 1.317(11) .
C13 C14 1.507(11) .
C14 O2 1.261(10) .
C14 N3 1.331(11) .
C15 C20 1.390(11) .
C15 C16 1.396(12) .
C15 N3 1.421(10) 4_665
C16 C17 1.373(12) .
C16 H16 0.9300 .
C17 C18 1.384(12) .
C17 H17 0.9300 .
C18 C19 1.395(12) .
C18 H18 0.9300 .
C19 C20 1.376(10) .
C19 C21 1.491(11) .
C20 H20 0.9300 .
C21 O8 1.247(9) .
C21 O7 1.268(10) .
C22 O9 1.238(11) .
C22 O10 1.257(10) 1_556
C22 C23 1.506(11) .
C23 C24 1.386(12) .
C23 C28 1.395(11) .
C24 C25 1.377(12) .
C24 H24 0.9300 .
C25 C26 1.396(12) .
C25 H25 0.9300 .
C26 C27 1.395(11) .
C26 H26 0.9300 .
C27 C28 1.379(11) .
C27 N4 1.433(10) .
C28 H28 0.9300 .
C29 O3 1.262(10) .
C29 N4 1.335(10) .
C29 C30 1.480(12) .
C30 N5 1.356(11) .
C30 C31 1.371(12) .
C31 C32 1.388(14) .
C31 H31 0.9300 .
C32 C33 1.363(15) .
C32 H32 0.9300 .
C33 C34 1.391(12) .
C33 H33 0.9300 .
C34 N5 1.344(11) .
C34 C35 1.471(13) .
C35 O4 1.272(11) .
C35 N6 1.315(11) .
C36 C37 1.381(13) .
C36 C41 1.403(12) .
C36 N6 1.431(12) .
C37 C38 1.335(14) .
C37 H37 0.9300 .
C38 C39 1.424(13) .
C38 H38 0.9300 .
C39 C40 1.391(12) .
C39 H39 0.9300 .
C40 C41 1.395(12) .
C40 C42 1.509(10) .
C41 H41 0.9300 .
C42 O12 1.252(10) 4_666
C42 O11 1.275(10) 4_666
C42 Co2 2.490(8) 4_666
N1 Co 1.926(6) .
N2 Co 1.858(6) .
N3 C15 1.421(10) 4_566
N3 Co 1.944(6) .
N4 Co 1.962(7) .
N5 Co 1.850(6) .
N6 Co 1.960(7) .
O1W Co1 2.145(8) .
O2W Co1 2.137(7) .
O3W Co1 2.088(7) .
O5 Co2 2.038(6) .
O4W Co3 2.097(7) .
O6 Co1 2.016(7) .
O5W Co3 2.059(8) .
O7 Co1 2.047(7) .
O6W Co3 2.115(8) .
O8 Co2 2.037(5) .
O10 C22 1.257(10) 1_554
O10 Co2 2.062(6) .
O11 C42 1.275(10) 4_565
O11 Co2 2.141(5) .
O12 C42 1.252(10) 4_565
O12 Co2 2.187(6) .
O13 Co1 2.177(5) .
O13 Co2 2.178(5) .
Co2 C42 2.490(8) 4_565
Co3 O5W 2.059(8) 3
Co3 O4W 2.097(7) 3
Co3 O6W 2.115(8) 3
